data_4104366
loop_
_publ_author_name
'Jamie L. Manson'
'John A. Schlueter'
'Kylee A. Funk'
'Heather I. Southerland'
'Brendan Twamley'
'Tom Lancaster'
'Stephen J. Blundell'
'Peter J. Baker'
'Francis L. Pratt'
'John Singleton'
'Ross D. McDonald'
'Paul A. Goddard'
'Pinaki Sengupta'
'Cristain D. Batista'
'Letan Ding'
'Changhoon Lee'
'Myung-Hwan Whangbo'
'Isabel Franke'
'Susan Cox'
'Chris Baines'
'Derek Trial'

_publ_contact_author_address
;
Department of Chemistry and Biochemistry
Eastern Washington University
Cheney, WA 99004
USA
;
_publ_contact_author_email JManson@ewu.edu
_publ_contact_author_fax '(509) 359-6973'
_publ_contact_author_name 'Dr. Jamie L. Manson'
_publ_contact_author_phone '(509) 359-2878'
_publ_section_title
;
 Strong H...F Hydrogen Bonds as Synthons in Polymeric Quantum Magnets:
 Structural, Magnetic, and Theoretical Characterization of
 [Cu(HF~2~)(pyrazine)~2~]SbF~6~, [Cu~2~F(HF)HF~2~(pyrazine)~4~](SbF~6~)~2~
 and [CuAg(H~3~F~4~)(pyrazine)~5~](SbF~6~)~2~
;
_journal_name_full 'Journal of the American Chemical Society'
_journal_page_first 6733
_journal_page_last 6747
_journal_paper_doi 10.1021/ja808761d
_journal_volume 131
_journal_year 2009
_chemical_formula_moiety 'C16 H18 Cu2 F4 N8 2+, 2(F6 Sb 1-)'
_chemical_formula_sum 'C16 H18 Cu2 F16 N8 Sb2'
_chemical_formula_weight 996.96
_chemical_name_common '[(pyz)4Cu2(HF)F(F2H)][SbF6]2'
_space_group_IT_number 64
_symmetry_cell_setting orthorhombic
_symmetry_space_group_name_Hall '-C 2ac 2'
_symmetry_space_group_name_H-M 'C m c a'
_atom_sites_solution_hydrogens geom
_atom_sites_solution_primary direct
_atom_sites_solution_secondary difmap
_audit_creation_method 'manual editing of SHELXL-97 cif file'
_cell_angle_alpha 90.00
_cell_angle_beta 90.00
_cell_angle_gamma 90.00
_cell_formula_units_Z 8
_cell_length_a 13.688(2)
_cell_length_b 20.055(3)
_cell_length_c 19.976(3)
_cell_measurement_temperature 298(2)
_cell_volume 5483.7(14)
_computing_structure_refinement 'SHELXL-97 (Sheldrick, 1997)'
_computing_structure_solution 'SHELXS-97 (Sheldrick, 1990)'
_diffrn_ambient_temperature 298(2)
_diffrn_detector_area_resol_mean 8.3
_diffrn_measured_fraction_theta_full 1.000
_diffrn_measured_fraction_theta_max 1.000
_diffrn_measurement_device_type 'BRUKER/Siemens SMART APEX'
_diffrn_measurement_method '\w scans'
_diffrn_radiation_monochromator graphite
_diffrn_radiation_source 'fine-focus sealed tube'
_diffrn_radiation_type MoK\a
_diffrn_radiation_wavelength 0.71073
_diffrn_reflns_av_R_equivalents 0.0265
_diffrn_reflns_av_sigmaI/netI 0.0151
_diffrn_reflns_limit_h_max 16
_diffrn_reflns_limit_h_min -16
_diffrn_reflns_limit_k_max 24
_diffrn_reflns_limit_k_min -23
_diffrn_reflns_limit_l_max 23
_diffrn_reflns_limit_l_min -23
_diffrn_reflns_number 21224
_diffrn_reflns_theta_full 25.25
_diffrn_reflns_theta_max 25.25
_diffrn_reflns_theta_min 2.03
_exptl_absorpt_coefficient_mu 3.615
_exptl_absorpt_correction_T_max 0.8689
_exptl_absorpt_correction_T_min 0.5035
_exptl_absorpt_correction_type multi-scan
_exptl_absorpt_process_details 'SADABS-2007/4 (BRUKER, 2007)'
_exptl_crystal_colour green-gray
_exptl_crystal_density_diffrn 2.415
_exptl_crystal_density_method 'not measured'
_exptl_crystal_description block
_exptl_crystal_F_000 3792
_exptl_crystal_size_max 0.22
_exptl_crystal_size_mid 0.20
_exptl_crystal_size_min 0.04
_refine_diff_density_max 1.151
_refine_diff_density_min -1.125
_refine_diff_density_rms 0.085
_refine_ls_extinction_coef 0.000217(14)
_refine_ls_extinction_expression Fc^*^=kFc[1+0.001xFc^2^\l^3^/sin(2\q)]^-1/4^
_refine_ls_extinction_method SHELXL
_refine_ls_goodness_of_fit_ref 1.148
_refine_ls_hydrogen_treatment mixed
_refine_ls_matrix_type full
_refine_ls_number_parameters 219
_refine_ls_number_reflns 2596
_refine_ls_number_restraints 0
_refine_ls_restrained_S_all 1.148
_refine_ls_R_factor_all 0.0325
_refine_ls_R_factor_gt 0.0283
_refine_ls_shift/su_max 0.000
_refine_ls_shift/su_mean 0.000
_refine_ls_structure_factor_coef Fsqd
_refine_ls_weighting_details 'calc w=1/[\s^2^(Fo^2^)+(0.0134P)^2^+41.5786P] where P=(Fo^2^+2Fc^2^)/3'
_refine_ls_weighting_scheme calc
_refine_ls_wR_factor_gt 0.0636
_refine_ls_wR_factor_ref 0.0665
_reflns_number_gt 2242
_reflns_number_total 2596
_reflns_threshold_expression >2sigma(I)
_cod_data_source_file ja808761d_si_007.cif
_cod_data_source_block 1b90K
_cod_original_cell_volume 5483.5(14)
_cod_original_sg_symbol_Hall '-C 2bc 2'
_cod_database_code 4104366

loop_
_symmetry_equiv_pos_as_xyz
'x, y, z'
'-x, -y+1/2, z+1/2'
'-x, y+1/2, -z+1/2'
'x, -y, -z'
'x+1/2, y+1/2, z'
'-x+1/2, -y+1, z+1/2'
'-x+1/2, y+1, -z+1/2'
'x+1/2, -y+1/2, -z'
'-x, -y, -z'
'x, y-1/2, -z-1/2'
'x, -y-1/2, z-1/2'
'-x, y, z'
'-x+1/2, -y+1/2, -z'
'x+1/2, y, -z-1/2'
'x+1/2, -y, z-1/2'
'-x+1/2, y+1/2, z'

loop_
_atom_site_label
_atom_site_type_symbol
_atom_site_fract_x
_atom_site_fract_y
_atom_site_fract_z
_atom_site_U_iso_or_equiv
_atom_site_adp_type
_atom_site_occupancy
_atom_site_symmetry_multiplicity
_atom_site_calc_flag
_atom_site_refinement_flags
Cu1 Cu 0.24959(5) 0.5000 0.0000 0.02220(16) Uani 1 2 d S
F1 F 0.3892(3) 0.5000 0.0000 0.0393(8) Uani 1 2 d S
F2 F 0.1100(3) 0.5000 0.0000 0.0399(8) Uani 1 2 d S
H2 H 0.0733 0.4591 -0.0006 0.048 Uiso 0.50 1 d P
Cu2 Cu 0.2500 0.25934(3) 0.2500 0.02511(16) Uani 1 2 d S
F3 F 0.41681(16) 0.26049(12) 0.25015(15) 0.0402(6) Uani 1 1 d .
H3 H 0.5000 0.258(3) 0.246(4) 0.048 Uiso 1 2 d S
N1 N 0.2493(3) 0.42579(15) 0.07625(15) 0.0262(7) Uani 1 1 d .
N2 N 0.2498(3) 0.33015(14) 0.17745(16) 0.0260(7) Uani 1 1 d .
C1 C 0.3242(3) 0.3836(2) 0.0840(2) 0.0328(9) Uani 1 1 d .
H1A H 0.3772 0.3864 0.0550 0.039 Uiso 1 1 calc R
C2 C 0.3247(3) 0.3359(2) 0.1340(2) 0.0328(9) Uani 1 1 d .
H2A H 0.3778 0.3073 0.1378 0.039 Uiso 1 1 calc R
C3 C 0.1757(3) 0.4201(2) 0.1195(2) 0.0321(9) Uani 1 1 d .
H3A H 0.1227 0.4489 0.1157 0.039 Uiso 1 1 calc R
C4 C 0.1757(3) 0.3727(2) 0.1698(2) 0.0317(9) Uani 1 1 d .
H4A H 0.1228 0.3704 0.1989 0.038 Uiso 1 1 calc R
N11 N 0.2512(3) 0.18717(15) 0.17914(16) 0.0260(7) Uani 1 1 d .
N12 N 0.2508(3) 0.08616(15) 0.08432(16) 0.0303(7) Uani 1 1 d .
C11 C 0.3264(3) 0.1456(2) 0.1728(2) 0.0327(9) Uani 1 1 d .
H11A H 0.3801 0.1501 0.2010 0.039 Uiso 1 1 calc R
C12 C 0.3258(3) 0.0960(2) 0.1252(2) 0.0351(10) Uani 1 1 d .
H12A H 0.3800 0.0683 0.1215 0.042 Uiso 1 1 calc R
C13 C 0.1749(3) 0.1784(2) 0.1383(2) 0.0343(10) Uani 1 1 d .
H13A H 0.1213 0.2068 0.1412 0.041 Uiso 1 1 calc R
C14 C 0.1749(3) 0.1276(2) 0.0918(2) 0.0365(10) Uani 1 1 d .
H14A H 0.1203 0.1219 0.0647 0.044 Uiso 1 1 calc R
Sb1 Sb 0.0000 0.00339(2) 0.20637(2) 0.03125(13) Uani 1 2 d S
Sb2 Sb 0.5000 0.20654(2) 0.99958(2) 0.03234(13) Uani 1 2 d S
F11 F 0.5000 0.1110(2) 1.0036(3) 0.0673(13) Uani 1 2 d S
F12 F 0.5000 0.2073(3) 0.9058(2) 0.0687(13) Uani 1 2 d S
F13 F 0.3631(2) 0.20739(15) 0.99919(18) 0.0610(9) Uani 1 1 d .
F14 F 0.5000 0.2147(2) 1.0931(2) 0.0645(12) Uani 1 2 d S
F15 F 0.5000 0.30117(19) 0.9963(2) 0.0585(12) Uani 1 2 d S
F21 F 0.1369(2) 0.00296(16) 0.20743(15) 0.0595(8) Uani 1 1 d .
F22 F 0.0000 0.0058(3) 0.1108(2) 0.0670(13) Uani 1 2 d S
F23 F 0.0000 0.0966(2) 0.2134(2) 0.0648(13) Uani 1 2 d S
F24 F 0.0000 -0.0900(2) 0.2087(3) 0.0658(13) Uani 1 2 d S
F25 F 0.0000 0.0012(2) 0.3010(2) 0.0574(11) Uani 1 2 d S

loop_
_atom_site_aniso_label
_atom_site_aniso_U_11
_atom_site_aniso_U_22
_atom_site_aniso_U_33
_atom_site_aniso_U_23
_atom_site_aniso_U_13
_atom_site_aniso_U_12
Cu1 0.0218(3) 0.0230(3) 0.0218(3) 0.0045(2) 0.000 0.000
F1 0.0322(19) 0.047(2) 0.038(2) 0.0052(16) 0.000 0.000
F2 0.0322(19) 0.0377(19) 0.050(2) 0.0048(16) 0.000 0.000
Cu2 0.0261(3) 0.0214(3) 0.0278(4) 0.000 0.0001(3) 0.000
F3 0.0217(11) 0.0458(14) 0.0532(15) -0.0001(13) -0.0004(13) -0.0002(11)
N1 0.0283(17) 0.0257(16) 0.0246(17) -0.0030(13) 0.0000(15) 0.0009(14)
N2 0.0307(17) 0.0195(14) 0.0277(17) 0.0019(13) 0.0017(15) 0.0012(14)
C1 0.029(2) 0.033(2) 0.036(2) 0.0020(18) 0.0066(19) 0.0018(17)
C2 0.027(2) 0.032(2) 0.039(2) 0.0016(18) 0.0043(19) 0.0069(17)
C3 0.032(2) 0.032(2) 0.032(2) 0.0023(18) 0.0029(19) 0.0076(18)
C4 0.031(2) 0.031(2) 0.033(2) 0.0017(17) 0.0078(19) 0.0040(17)
N11 0.0292(17) 0.0229(15) 0.0259(17) -0.0015(13) 0.0001(15) -0.0002(14)
N12 0.0379(19) 0.0245(16) 0.0286(18) -0.0007(14) 0.0002(16) 0.0001(15)
C11 0.029(2) 0.034(2) 0.035(2) -0.0031(18) -0.0041(19) 0.0023(18)
C12 0.032(2) 0.033(2) 0.040(2) -0.0017(18) 0.000(2) 0.0073(18)
C13 0.032(2) 0.033(2) 0.038(2) -0.0030(18) -0.005(2) 0.0062(18)
C14 0.034(2) 0.040(2) 0.036(2) -0.0029(19) -0.009(2) 0.0013(19)
Sb1 0.0264(2) 0.0383(2) 0.0291(2) 0.00083(17) 0.000 0.000
Sb2 0.0269(2) 0.0302(2) 0.0399(2) 0.00242(17) 0.000 0.000
F11 0.052(3) 0.045(2) 0.104(4) 0.001(2) 0.000 0.000
F12 0.080(3) 0.086(3) 0.040(2) 0.004(2) 0.000 0.000
F13 0.0284(14) 0.0549(18) 0.100(3) 0.0075(16) 0.0001(17) 0.0020(13)
F14 0.080(3) 0.071(3) 0.043(2) -0.004(2) 0.000 0.000
F15 0.054(3) 0.029(2) 0.093(4) 0.008(2) 0.000 0.000
F21 0.0270(14) 0.098(2) 0.0536(18) 0.0033(17) -0.0022(13) -0.0016(15)
F22 0.052(3) 0.107(4) 0.041(2) -0.002(2) 0.000 0.000
F23 0.083(3) 0.038(2) 0.073(3) -0.006(2) 0.000 0.000
F24 0.075(3) 0.040(2) 0.082(3) 0.005(2) 0.000 0.000
F25 0.055(3) 0.086(3) 0.031(2) 0.002(2) 0.000 0.000

loop_
_atom_type_symbol
_atom_type_description
_atom_type_scat_dispersion_real
_atom_type_scat_dispersion_imag
_atom_type_scat_source
C C 0.0033 0.0016 'International Tables Vol C Tables 4.2.6.8 and 6.1.1.4'
H H 0.0000 0.0000 'International Tables Vol C Tables 4.2.6.8 and 6.1.1.4'
N N 0.0061 0.0033 'International Tables Vol C Tables 4.2.6.8 and 6.1.1.4'
F F 0.0171 0.0103 'International Tables Vol C Tables 4.2.6.8 and 6.1.1.4'
Cu Cu 0.3201 1.2651 'International Tables Vol C Tables 4.2.6.8 and 6.1.1.4'
Sb Sb -0.5866 1.5461 'International Tables Vol C Tables 4.2.6.8 and 6.1.1.4'

loop_
_geom_angle_atom_site_label_1
_geom_angle_atom_site_label_2
_geom_angle_atom_site_label_3
_geom_angle
_geom_angle_site_symmetry_1
_geom_angle_site_symmetry_3
F2 Cu1 F1 180.0 . .
F2 Cu1 N1 89.89(10) . 4_565
F1 Cu1 N1 90.11(10) . 4_565
F2 Cu1 N1 89.89(10) . .
F1 Cu1 N1 90.11(10) . .
N1 Cu1 N1 179.77(19) 4_565 .
F2 Cu1 N12 89.86(9) . 13
F1 Cu1 N12 90.14(9) . 13
N1 Cu1 N12 90.07(11) 4_565 13
N1 Cu1 N12 89.93(11) . 13
F2 Cu1 N12 89.86(9) . 16
F1 Cu1 N12 90.14(9) . 16
N1 Cu1 N12 89.93(11) 4_565 16
N1 Cu1 N12 90.07(11) . 16
N12 Cu1 N12 179.73(18) 13 16
Cu1 F2 H2 121.5 . .
N11 Cu2 N11 88.73(18) . 7_545
N11 Cu2 N2 90.06(12) . .
N11 Cu2 N2 178.67(13) 7_545 .
N11 Cu2 N2 178.67(13) . 7_545
N11 Cu2 N2 90.05(12) 7_545 7_545
N2 Cu2 N2 91.16(17) . 7_545
N11 Cu2 F3 90.83(12) . 7_545
N11 Cu2 F3 90.00(12) 7_545 7_545
N2 Cu2 F3 89.47(12) . 7_545
N2 Cu2 F3 89.72(12) 7_545 7_545
N11 Cu2 F3 90.00(12) . .
N11 Cu2 F3 90.83(12) 7_545 .
N2 Cu2 F3 89.72(12) . .
N2 Cu2 F3 89.47(12) 7_545 .
F3 Cu2 F3 178.84(13) 7_545 .
Cu2 F3 H3 175(4) . .
F3 H3 F3 171(7) . 12_655
C3 N1 C1 116.8(3) . .
C3 N1 Cu1 121.6(3) . .
C1 N1 Cu1 121.5(3) . .
C4 N2 C2 116.7(3) . .
C4 N2 Cu2 122.0(3) . .
C2 N2 Cu2 121.3(3) . .
N1 C1 C2 121.6(4) . .
N1 C1 H1A 119.2 . .
C2 C1 H1A 119.2 . .
N2 C2 C1 121.4(4) . .
N2 C2 H2A 119.3 . .
C1 C2 H2A 119.3 . .
N1 C3 C4 122.0(4) . .
N1 C3 H3A 119.0 . .
C4 C3 H3A 119.0 . .
N2 C4 C3 121.5(4) . .
N2 C4 H4A 119.2 . .
C3 C4 H4A 119.2 . .
C11 N11 C13 117.7(3) . .
C11 N11 Cu2 121.4(3) . .
C13 N11 Cu2 120.9(3) . .
C12 N12 C14 116.1(3) . .
C12 N12 Cu1 122.5(3) . 13
C14 N12 Cu1 121.4(3) . 13
N11 C11 C12 120.9(4) . .
N11 C11 H11A 119.5 . .
C12 C11 H11A 119.5 . .
N12 C12 C11 122.5(4) . .
N12 C12 H12A 118.7 . .
C11 C12 H12A 118.7 . .
N11 C13 C14 120.5(4) . .
N11 C13 H13A 119.7 . .
C14 C13 H13A 119.7 . .
N12 C14 C13 122.3(4) . .
N12 C14 H14A 118.9 . .
C13 C14 H14A 118.9 . .
F21 Sb1 F21 178.60(19) . 12
F21 Sb1 F24 89.72(10) . .
F21 Sb1 F24 89.72(10) 12 .
F21 Sb1 F23 90.21(10) . .
F21 Sb1 F23 90.21(10) 12 .
F24 Sb1 F23 174.3(2) . .
F21 Sb1 F25 89.35(9) . .
F21 Sb1 F25 89.35(9) 12 .
F24 Sb1 F25 87.2(2) . .
F23 Sb1 F25 87.1(2) . .
F21 Sb1 F22 90.65(9) . .
F21 Sb1 F22 90.65(9) 12 .
F24 Sb1 F22 92.9(2) . .
F23 Sb1 F22 92.8(2) . .
F25 Sb1 F22 179.9(2) . .
F12 Sb2 F13 89.76(11) . .
F12 Sb2 F13 89.76(11) . 12_655
F13 Sb2 F13 178.9(2) . 12_655
F12 Sb2 F14 174.5(2) . .
F13 Sb2 F14 90.19(11) . .
F13 Sb2 F14 90.19(11) 12_655 .
F12 Sb2 F15 87.6(2) . .
F13 Sb2 F15 89.47(9) . .
F13 Sb2 F15 89.48(9) 12_655 .
F14 Sb2 F15 86.9(2) . .
F12 Sb2 F11 92.9(2) . .
F13 Sb2 F11 90.53(9) . .
F13 Sb2 F11 90.53(9) 12_655 .
F14 Sb2 F11 92.6(2) . .
F15 Sb2 F11 179.5(2) . .

loop_
_geom_bond_atom_site_label_1
_geom_bond_atom_site_label_2
_geom_bond_distance
_geom_bond_site_symmetry_2
Cu1 F2 1.910(4) .
Cu1 F1 1.911(4) .
Cu1 N1 2.130(3) 4_565
Cu1 N1 2.130(3) .
Cu1 N12 2.413(3) 13
Cu1 N12 2.413(3) 16
F2 H2 0.9619 .
Cu2 N11 2.024(3) .
Cu2 N11 2.024(3) 7_545
Cu2 N2 2.029(3) .
Cu2 N2 2.029(3) 7_545
Cu2 F3 2.283(2) 7_545
Cu2 F3 2.283(2) .
F3 H3 1.142(6) .
N1 C3 1.331(5) .
N1 C1 1.338(5) .
N2 C4 1.334(5) .
N2 C2 1.347(5) .
C1 C2 1.383(6) .
C1 H1A 0.9300 .
C2 H2A 0.9300 .
C3 C4 1.384(6) .
C3 H3A 0.9300 .
C4 H4A 0.9300 .
N11 C11 1.330(5) .
N11 C13 1.338(5) .
N12 C12 1.326(6) .
N12 C14 1.339(6) .
N12 Cu1 2.413(3) 13
C11 C12 1.377(6) .
C11 H11A 0.9300 .
C12 H12A 0.9300 .
C13 C14 1.379(6) .
C13 H13A 0.9300 .
C14 H14A 0.9300 .
Sb1 F21 1.873(3) .
Sb1 F21 1.873(3) 12
Sb1 F24 1.874(4) .
Sb1 F23 1.875(4) .
Sb1 F25 1.890(4) .
Sb1 F22 1.909(4) .
Sb2 F12 1.874(4) .
Sb2 F13 1.874(3) .
Sb2 F13 1.874(3) 12_655
Sb2 F14 1.876(4) .
Sb2 F15 1.899(4) .
Sb2 F11 1.918(5) .
